data_4333284
loop_
_publ_author_name
'Ling, Jie'
'Albrecht-Schmitt, Thomas E'

_publ_section_title
;
 Selenium oxoanion compounds of palladium(II).
;
_journal_issue 14
_journal_name_full 'Inorganic chemistry'
_journal_page_first 5686
_journal_page_last 5690
_journal_paper_doi 10.1021/ic700524c
_journal_volume 46
_journal_year 2007
_chemical_formula_moiety 'O5 Pd Se2'
_chemical_formula_sum 'O5 Pd Se2'
_chemical_formula_weight 344.32
_chemical_melting_point ?
_chemical_name_common 'Palladium Diselenite'
_chemical_name_systematic
; 
 ? 
;
_space_group_IT_number 15
_symmetry_cell_setting monoclinic
_symmetry_space_group_name_Hall '-C 2yc'
_symmetry_space_group_name_H-M 'C 1 2/c 1'
_atom_sites_solution_hydrogens none
_atom_sites_solution_primary direct
_atom_sites_solution_secondary difmap
_audit_creation_method SHELXL-97
_cell_angle_alpha 90.00
_cell_angle_beta 107.900(2)
_cell_angle_gamma 90.00
_cell_formula_units_Z 4
_cell_length_a 12.1976(17)
_cell_length_b 5.5500(8)
_cell_length_c 7.1997(10)
_cell_measurement_reflns_used 572
_cell_measurement_temperature 193(2)
_cell_measurement_theta_max 28.29
_cell_measurement_theta_min 3.51
_cell_volume 463.80(11)
_computing_cell_refinement 'SMART SAINT'
_computing_data_collection SMART
_computing_data_reduction SAINT
_computing_molecular_graphics 'SHELXP-97 (Sheldrick, 1997)'
_computing_publication_material 'SHELCIF-97 (Sheldrick, 2000)'
_computing_structure_refinement 'SHELXL-97 (Sheldrick, 1997)'
_computing_structure_solution 'SHELXS-97 (Sheldrick, 1990)'
_diffrn_ambient_temperature 193(2)
_diffrn_detector_area_resol_mean 0
_diffrn_measured_fraction_theta_full 0.993
_diffrn_measured_fraction_theta_max 0.993
_diffrn_measurement_device_type 'Bruker APEX'
_diffrn_measurement_method '0.3 Wide w/ exposures'
_diffrn_radiation_monochromator graphite
_diffrn_radiation_source 'fine-focus sealed tube'
_diffrn_radiation_type MoK\a
_diffrn_radiation_wavelength 0.71073
_diffrn_reflns_av_R_equivalents 0.0262
_diffrn_reflns_av_sigmaI/netI 0.0250
_diffrn_reflns_limit_h_max 16
_diffrn_reflns_limit_h_min -16
_diffrn_reflns_limit_k_max 7
_diffrn_reflns_limit_k_min -7
_diffrn_reflns_limit_l_max 9
_diffrn_reflns_limit_l_min -9
_diffrn_reflns_number 2209
_diffrn_reflns_theta_full 28.29
_diffrn_reflns_theta_max 28.29
_diffrn_reflns_theta_min 3.51
_diffrn_standards_decay_% 0
_diffrn_standards_interval_count N/A
_diffrn_standards_interval_time N/A
_diffrn_standards_number N/A
_exptl_absorpt_coefficient_mu 19.614
_exptl_absorpt_correction_T_max 0.637
_exptl_absorpt_correction_T_min 0.179
_exptl_absorpt_correction_type multi-scan
_exptl_absorpt_process_details SADABS
_exptl_crystal_colour 'Dark Orange'
_exptl_crystal_density_diffrn 4.931
_exptl_crystal_density_meas ?
_exptl_crystal_density_method 'not measured'
_exptl_crystal_description Prism
_exptl_crystal_F_000 616
_exptl_crystal_size_max 0.092
_exptl_crystal_size_mid 0.089
_exptl_crystal_size_min 0.023
_refine_diff_density_max 2.400
_refine_diff_density_min -0.950
_refine_diff_density_rms 0.240
_refine_ls_extinction_coef 0.0011(4)
_refine_ls_extinction_expression Fc^*^=kFc[1+0.001xFc^2^\l^3^/sin(2\q)]^-1/4^
_refine_ls_extinction_method SHELXL
_refine_ls_goodness_of_fit_ref 1.161
_refine_ls_hydrogen_treatment none
_refine_ls_matrix_type full
_refine_ls_number_parameters 40
_refine_ls_number_reflns 572
_refine_ls_number_restraints 0
_refine_ls_restrained_S_all 1.161
_refine_ls_R_factor_all 0.0242
_refine_ls_R_factor_gt 0.0234
_refine_ls_shift/su_max 0.000
_refine_ls_shift/su_mean 0.000
_refine_ls_structure_factor_coef Fsqd
_refine_ls_weighting_details 'calc w=1/[\s^2^(Fo^2^)+(0.0323P)^2^+1.6305P] where P=(Fo^2^+2Fc^2^)/3'
_refine_ls_weighting_scheme calc
_refine_ls_wR_factor_gt 0.0591
_refine_ls_wR_factor_ref 0.0596
_reflns_number_gt 551
_reflns_number_total 572
_reflns_threshold_expression >2sigma(I)
_cod_data_source_file ic700524csup2.cif
_cod_data_source_block c2c
_cod_depositor_comments
;
The following automatic conversions were performed:

'_chemical_melting_point' value 'N/A' was changed to '?' - the value
is undefined or not given.

'_symmetry_cell_setting' value
'Monoclinic' changed to 'monoclinic' according to
/home/saulius/struct/CIF-dictionaries/cif_core.dic dictionary named
'cif_core.dic' version 2.4.2 from 2011-04-26.

Automatic conversion script
Id: cif_fix_values 1891 2012-01-12 08:04:46Z andrius 

 Adding full bibliography for 4333283--4333285.cif.

The following automatic conversions were performed:

'_exptl_crystal_density_meas' value 'not measured' was changed to '?'
- the value is perceived as not measured.

Automatic conversion script
Id: cif_fix_values 3008 2015-01-20 13:52:24Z robertas 
;
_cod_original_sg_symbol_H-M C2/c
_cod_database_code 4333284

loop_
_symmetry_equiv_pos_as_xyz
'x, y, z'
'-x, y, -z+1/2'
'x+1/2, y+1/2, z'
'-x+1/2, y+1/2, -z+1/2'
'-x, -y, -z'
'x, -y, z-1/2'
'-x+1/2, -y+1/2, -z'
'x+1/2, -y+1/2, z-1/2'

loop_
_atom_site_label
_atom_site_type_symbol
_atom_site_fract_x
_atom_site_fract_y
_atom_site_fract_z
_atom_site_U_iso_or_equiv
_atom_site_adp_type
_atom_site_occupancy
_atom_site_symmetry_multiplicity
_atom_site_calc_flag
_atom_site_refinement_flags
Se1 Se 0.36144(3) 0.08919(7) 0.67930(5) 0.00781(17) Uani 1 1 d .
Pd1 Pd 0.5000 0.5000 0.5000 0.00734(17) Uani 1 2 d S
O1 O 0.3714(2) 0.2700(5) 0.4971(4) 0.0110(6) Uani 1 1 d .
O3 O 0.5000 -0.0516(8) 0.7500 0.0106(8) Uani 1 2 d S
O2 O 0.3710(2) 0.2712(5) 0.8687(4) 0.0111(6) Uani 1 1 d .

loop_
_atom_site_aniso_label
_atom_site_aniso_U_11
_atom_site_aniso_U_22
_atom_site_aniso_U_33
_atom_site_aniso_U_23
_atom_site_aniso_U_13
_atom_site_aniso_U_12
Se1 0.0074(2) 0.0068(2) 0.0090(2) 0.00003(14) 0.00225(16) -0.00095(13)
Pd1 0.0065(2) 0.0063(3) 0.0091(3) 0.00115(14) 0.00222(16) -0.00046(13)
O1 0.0093(13) 0.0111(14) 0.0122(14) 0.0043(11) 0.0028(11) -0.0003(11)
O3 0.0080(19) 0.0084(17) 0.015(2) 0.000 0.0034(16) 0.000
O2 0.0088(13) 0.0099(13) 0.0150(15) -0.0058(11) 0.0045(11) -0.0020(11)

loop_
_atom_type_symbol
_atom_type_description
_atom_type_scat_dispersion_real
_atom_type_scat_dispersion_imag
_atom_type_scat_source
O O 0.0106 0.0060 'International Tables Vol C Tables 4.2.6.8 and 6.1.1.4'
Se Se -0.0929 2.2259 'International Tables Vol C Tables 4.2.6.8 and 6.1.1.4'
Pd Pd -0.9988 1.0072 'International Tables Vol C Tables 4.2.6.8 and 6.1.1.4'

loop_
_geom_angle_atom_site_label_1
_geom_angle_atom_site_label_2
_geom_angle_atom_site_label_3
_geom_angle
_geom_angle_site_symmetry_1
_geom_angle_site_symmetry_3
O1 Se1 O2 105.75(15) . .
O1 Se1 O3 101.20(12) . .
O2 Se1 O3 102.06(12) . .
O1 Pd1 O1 180.0 . 5_666
O1 Pd1 O2 84.34(12) . 6_565
O1 Pd1 O2 95.66(12) 5_666 6_565
O1 Pd1 O2 95.66(12) . 2_656
O1 Pd1 O2 84.34(12) 5_666 2_656
O2 Pd1 O2 179.999(1) 6_565 2_656
Se1 O1 Pd1 127.60(16) . .
Se1 O3 Se1 128.2(3) 2_656 .
Se1 O2 Pd1 127.71(16) . 2_656

loop_
_geom_bond_atom_site_label_1
_geom_bond_atom_site_label_2
_geom_bond_distance
_geom_bond_site_symmetry_2
Se1 O1 1.685(3) .
Se1 O2 1.672(3) .
Se1 O3 1.7882(19) .
Pd1 O1 2.018(3) .
Pd1 O1 2.018(3) 5_666
Pd1 O2 2.017(3) 6_565
Pd1 O2 2.017(3) 2_656
O3 Se1 1.7882(19) 2_656
O2 Pd1 2.017(3) 2_656
